data_4109078
loop_
_publ_author_name
'Yu-Bin Dong'
'Qiang Zhang'
'Li-Li Liu'
'Jian-Ping Ma'
'Bo Tang'
'Ru-Qi Huang'

_publ_section_title
;
 [Cu(C24H22N4O3)].CH2Cl2: A Discrete Breathing Metallamacrocycle Showing
 Selective and Reversible Guest Adsorption with Retention of Single
 Crystallinity
;
_journal_name_full 'Journal of the American Chemical Society'
_journal_page_first 1514
_journal_page_last 1515
_journal_paper_doi 10.1021/ja067384z
_journal_volume 129
_journal_year 2007
_chemical_formula_sum 'C50 H46 Cl6 Cu2 N8 O6'
_chemical_formula_weight 1194.73
_chemical_name_systematic
; 
 ? 
;
_space_group_IT_number 14
_symmetry_cell_setting monoclinic
_symmetry_space_group_name_Hall '-P 2ybc'
_symmetry_space_group_name_H-M 'P 1 21/c 1'
_atom_sites_solution_hydrogens geom
_atom_sites_solution_primary direct
_atom_sites_solution_secondary difmap
_audit_creation_method SHELXL-97
_cell_angle_alpha 90.00
_cell_angle_beta 112.644(2)
_cell_angle_gamma 90.00
_cell_formula_units_Z 2
_cell_length_a 13.0155(18)
_cell_length_b 14.487(2)
_cell_length_c 14.856(2)
_cell_measurement_reflns_used 3597
_cell_measurement_temperature 298(2)
_cell_measurement_theta_max 24.15
_cell_measurement_theta_min 2.262
_cell_volume 2585.3(6)
_computing_cell_refinement 'Bruker SMART'
_computing_data_collection 'Bruker SMART'
_computing_data_reduction 'Bruker SAINT'
_computing_molecular_graphics 'Bruker SHELXTL'
_computing_publication_material 'Bruker SHELXTL'
_computing_structure_refinement 'SHELXL-97 (Sheldrick, 1997)'
_computing_structure_solution 'SHELXS-97 (Sheldrick, 1990)'
_diffrn_ambient_temperature 298(2)
_diffrn_measured_fraction_theta_full 0.996
_diffrn_measured_fraction_theta_max 0.996
_diffrn_measurement_device_type 'CCD area detector'
_diffrn_measurement_method 'phi and omega scans'
_diffrn_radiation_monochromator graphite
_diffrn_radiation_source 'fine-focus sealed tube'
_diffrn_radiation_type MoK\a
_diffrn_radiation_wavelength 0.71073
_diffrn_reflns_av_R_equivalents 0.0309
_diffrn_reflns_av_sigmaI/netI 0.0370
_diffrn_reflns_limit_h_max 15
_diffrn_reflns_limit_h_min -13
_diffrn_reflns_limit_k_max 10
_diffrn_reflns_limit_k_min -17
_diffrn_reflns_limit_l_max 16
_diffrn_reflns_limit_l_min -17
_diffrn_reflns_number 13326
_diffrn_reflns_theta_full 25.50
_diffrn_reflns_theta_max 25.50
_diffrn_reflns_theta_min 2.05
_exptl_absorpt_coefficient_mu 1.190
_exptl_absorpt_correction_T_max 0.7797
_exptl_absorpt_correction_T_min 0.6225
_exptl_absorpt_correction_type multi-scan
_exptl_absorpt_process_details sadabs
_exptl_crystal_colour brown
_exptl_crystal_density_diffrn 1.535
_exptl_crystal_description block
_exptl_crystal_F_000 1220
_exptl_crystal_size_max 0.44
_exptl_crystal_size_mid 0.26
_exptl_crystal_size_min 0.22
_refine_diff_density_max 1.420
_refine_diff_density_min -1.423
_refine_diff_density_rms 0.157
_refine_ls_extinction_method none
_refine_ls_goodness_of_fit_ref 1.079
_refine_ls_hydrogen_treatment constr
_refine_ls_matrix_type full
_refine_ls_number_parameters 329
_refine_ls_number_reflns 4790
_refine_ls_number_restraints 0
_refine_ls_restrained_S_all 1.079
_refine_ls_R_factor_all 0.1084
_refine_ls_R_factor_gt 0.0910
_refine_ls_shift/su_max 0.001
_refine_ls_shift/su_mean 0.000
_refine_ls_structure_factor_coef Fsqd
_refine_ls_weighting_details 'calc w=1/[\s^2^(Fo^2^)+(0.2500P)^2^+0.0000P] where P=(Fo^2^+2Fc^2^)/3'
_refine_ls_weighting_scheme calc
_refine_ls_wR_factor_gt 0.2859
_refine_ls_wR_factor_ref 0.3182
_reflns_number_gt 3662
_reflns_number_total 4790
_reflns_threshold_expression >2sigma(I)
_cod_data_source_file ja067384zsi20061209_020430.cif
_cod_data_source_block 3i-i-
_cod_original_cell_volume 2585.2(6)
_cod_database_code 4109078

loop_
_symmetry_equiv_pos_as_xyz
'x, y, z'
'-x, y+1/2, -z+1/2'
'-x, -y, -z'
'x, -y-1/2, z-1/2'

loop_
_atom_site_label
_atom_site_type_symbol
_atom_site_fract_x
_atom_site_fract_y
_atom_site_fract_z
_atom_site_U_iso_or_equiv
_atom_site_adp_type
_atom_site_occupancy
_atom_site_symmetry_multiplicity
_atom_site_calc_flag
_atom_site_refinement_flags
O2 O 0.7549(5) 0.0364(3) 1.1644(3) 0.0636(13) Uani 1 1 d .
C13 C 0.7970(9) 0.1619(6) 1.2727(5) 0.083(2) Uani 1 1 d .
H13A H 0.7839 0.1202 1.3174 0.125 Uiso 1 1 calc R
H13B H 0.7652 0.2210 1.2759 0.125 Uiso 1 1 calc R
H13C H 0.8757 0.1686 1.2900 0.125 Uiso 1 1 calc R
C12 C 0.7446(6) 0.1248(4) 1.1720(4) 0.0572(15) Uani 1 1 d .
C11 C 0.6898(6) 0.1822(4) 1.0973(4) 0.0573(16) Uani 1 1 d .
H11 H 0.6821 0.2431 1.1134 0.069 Uiso 1 1 calc R
C10 C 0.6420(5) 0.1586(4) 0.9953(4) 0.0476(13) Uani 1 1 d .
N2 N 0.6448(4) 0.0736(3) 0.9645(3) 0.0423(10) Uani 1 1 d .
Cl2 Cl 1.0351(4) 0.9174(4) 0.8738(3) 0.1694(17) Uani 1 1 d .
Cl1 Cl 1.0627(4) 0.8055(3) 1.0394(3) 0.185(2) Uani 1 1 d .
C24 C 1.0420(4) 0.1144(3) 0.7512(4) 0.0385(11) Uani 1 1 d .
H24 H 1.0150 0.1164 0.8007 0.046 Uiso 1 1 calc R
Cu1 Cu 1.29772(6) 0.03609(4) 0.95019(4) 0.0441(4) Uani 1 1 d .
O1 O 0.8118(3) 0.0759(3) 0.7049(2) 0.0396(8) Uani 1 1 d .
C3 C 0.6316(4) 0.0451(3) 0.7108(4) 0.0389(12) Uani 1 1 d .
C1 C 0.8517(5) 0.0755(4) 0.6328(4) 0.0410(12) Uani 1 1 d .
C2 C 0.7026(4) 0.0521(3) 0.6574(4) 0.0364(11) Uani 1 1 d .
N4 N 0.6788(4) 0.0404(4) 0.5655(4) 0.0539(13) Uani 1 1 d .
N3 N 0.7764(4) 0.0550(4) 0.5494(3) 0.0547(13) Uani 1 1 d .
C6 C 0.4925(5) 0.0299(4) 0.8115(5) 0.0505(14) Uani 1 1 d .
H6 H 0.4461 0.0237 0.8456 0.061 Uiso 1 1 calc R
O3 O 1.3755(6) 0.1101(3) 1.0593(4) 0.101(2) Uani 1 1 d .
C8 C 0.6696(4) 0.0673(4) 0.8102(3) 0.0379(11) Uani 1 1 d .
H8 H 0.7422 0.0879 0.8427 0.045 Uiso 1 1 calc R
N1 N 1.2297(4) 0.1474(3) 0.8693(3) 0.0414(10) Uani 1 1 d .
C23 C 0.9706(4) 0.0939(3) 0.6556(4) 0.0392(11) Uani 1 1 d .
C22 C 1.0074(5) 0.0915(4) 0.5813(4) 0.0497(14) Uani 1 1 d .
H22 H 0.9585 0.0794 0.5177 0.060 Uiso 1 1 calc R
C4 C 0.5206(4) 0.0164(4) 0.6619(4) 0.0454(13) Uani 1 1 d .
H4 H 0.4936 0.0020 0.5959 0.054 Uiso 1 1 calc R
C7 C 0.6006(4) 0.0588(4) 0.8600(4) 0.0379(11) Uani 1 1 d .
C19 C 1.1537(5) 0.1316(4) 0.7716(4) 0.0427(12) Uani 1 1 d .
C5 C 0.4519(5) 0.0099(5) 0.7134(4) 0.0516(14) Uani 1 1 d .
H5 H 0.3781 -0.0080 0.6815 0.062 Uiso 1 1 calc R
C17 C 1.2487(5) 0.2330(4) 0.9003(4) 0.0502(14) Uani 1 1 d .
Cl3 Cl 0.8530(4) 0.8837(4) 0.9226(3) 0.1709(17) Uani 1 1 d .
C20 C 1.1915(5) 0.1270(4) 0.6966(4) 0.0504(14) Uani 1 1 d .
H20 H 1.2665 0.1373 0.7101 0.060 Uiso 1 1 calc R
C9 C 0.5889(8) 0.2341(5) 0.9263(5) 0.080(2) Uani 1 1 d .
H9A H 0.6264 0.2417 0.8823 0.121 Uiso 1 1 calc R
H9B H 0.5938 0.2904 0.9618 0.121 Uiso 1 1 calc R
H9C H 0.5121 0.2192 0.8899 0.121 Uiso 1 1 calc R
C15 C 1.3780(6) 0.1979(4) 1.0683(5) 0.0590(16) Uani 1 1 d .
C21 C 1.1212(5) 0.1076(5) 0.6029(4) 0.0560(15) Uani 1 1 d .
H21 H 1.1485 0.1050 0.5536 0.067 Uiso 1 1 calc R
C16 C 1.3227(6) 0.2564(4) 0.9967(5) 0.0599(16) Uani 1 1 d .
H16 H 1.3335 0.3190 1.0112 0.072 Uiso 1 1 calc R
C14 C 1.4483(7) 0.2301(5) 1.1699(5) 0.078(2) Uani 1 1 d .
H14A H 1.4098 0.2181 1.2123 0.117 Uiso 1 1 calc R
H14B H 1.4619 0.2951 1.1689 0.117 Uiso 1 1 calc R
H14C H 1.5179 0.1975 1.1931 0.117 Uiso 1 1 calc R
C18 C 1.1923(9) 0.3119(5) 0.8377(6) 0.093(3) Uani 1 1 d .
H18A H 1.2198 0.3190 0.7867 0.140 Uiso 1 1 calc R
H18B H 1.2069 0.3672 0.8762 0.140 Uiso 1 1 calc R
H18C H 1.1135 0.3008 0.8095 0.140 Uiso 1 1 calc R
C1A C 0.9728(11) 0.8431(10) 0.9274(9) 0.126(4) Uani 1 1 d .
H1A H 0.9543 0.7880 0.8858 0.151 Uiso 1 1 calc R

loop_
_atom_site_aniso_label
_atom_site_aniso_U_11
_atom_site_aniso_U_22
_atom_site_aniso_U_33
_atom_site_aniso_U_23
_atom_site_aniso_U_13
_atom_site_aniso_U_12
O2 0.089(3) 0.038(2) 0.043(2) -0.0076(17) 0.003(2) -0.0012(19)
C13 0.125(7) 0.065(5) 0.047(4) -0.014(3) 0.019(4) -0.012(4)
C12 0.076(4) 0.047(3) 0.042(3) -0.007(3) 0.015(3) -0.005(3)
C11 0.086(5) 0.034(3) 0.044(3) -0.011(2) 0.017(3) 0.003(3)
C10 0.061(4) 0.037(3) 0.043(3) -0.006(2) 0.018(3) 0.000(2)
N2 0.050(3) 0.041(3) 0.033(2) -0.0048(19) 0.0118(19) -0.001(2)
Cl2 0.155(3) 0.204(4) 0.158(3) 0.012(3) 0.070(3) -0.057(3)
Cl1 0.221(5) 0.124(3) 0.114(3) 0.004(2) -0.041(3) -0.009(3)
C24 0.046(3) 0.036(3) 0.032(3) -0.004(2) 0.014(2) -0.002(2)
Cu1 0.0548(6) 0.0341(5) 0.0339(5) -0.0055(2) 0.0065(4) -0.0018(3)
O1 0.0395(19) 0.048(2) 0.0254(17) -0.0028(15) 0.0055(14) 0.0017(16)
C3 0.036(3) 0.035(3) 0.031(3) -0.0007(19) -0.003(2) 0.0027(19)
C1 0.052(3) 0.037(3) 0.030(2) 0.001(2) 0.011(2) 0.001(2)
C2 0.039(3) 0.032(2) 0.030(2) -0.0035(19) 0.004(2) 0.0007(19)
N4 0.046(3) 0.072(4) 0.030(2) -0.008(2) 0.001(2) -0.007(2)
N3 0.055(3) 0.074(3) 0.029(2) -0.007(2) 0.010(2) -0.008(3)
C6 0.041(3) 0.054(4) 0.055(4) -0.002(3) 0.017(3) 0.002(2)
O3 0.145(5) 0.041(3) 0.056(3) -0.012(2) -0.027(3) 0.007(3)
C8 0.036(3) 0.039(3) 0.027(2) -0.002(2) -0.0011(19) -0.001(2)
N1 0.044(2) 0.039(2) 0.037(2) -0.0025(18) 0.0110(19) -0.0027(18)
C23 0.046(3) 0.034(3) 0.036(3) -0.001(2) 0.014(2) -0.001(2)
C22 0.062(4) 0.053(3) 0.032(3) -0.009(2) 0.015(2) -0.003(3)
C4 0.038(3) 0.052(3) 0.032(3) -0.007(2) -0.003(2) -0.004(2)
C7 0.042(3) 0.035(3) 0.028(2) -0.003(2) 0.004(2) 0.004(2)
C19 0.047(3) 0.040(3) 0.040(3) 0.001(2) 0.014(2) 0.004(2)
C5 0.031(3) 0.062(4) 0.043(3) -0.003(3) -0.005(2) -0.004(2)
C17 0.059(4) 0.038(3) 0.048(3) -0.005(2) 0.014(3) -0.003(2)
Cl3 0.143(3) 0.228(5) 0.169(3) -0.019(3) 0.090(3) 0.010(3)
C20 0.050(3) 0.059(4) 0.046(3) 0.000(3) 0.022(3) -0.001(3)
C9 0.115(7) 0.049(4) 0.060(4) 0.004(3) 0.014(4) 0.024(4)
C15 0.064(4) 0.041(3) 0.057(4) -0.018(3) 0.007(3) -0.002(3)
C21 0.062(4) 0.071(4) 0.044(3) -0.002(3) 0.030(3) 0.002(3)
C16 0.071(4) 0.038(3) 0.061(4) -0.014(3) 0.014(3) -0.006(3)
C14 0.092(6) 0.059(4) 0.055(4) -0.019(3) -0.003(4) -0.003(4)
C18 0.146(8) 0.040(4) 0.065(5) 0.003(3) 0.009(5) 0.004(4)
C1A 0.136(10) 0.120(10) 0.094(7) 0.002(7) 0.013(7) -0.003(7)

loop_
_atom_type_symbol
_atom_type_description
_atom_type_scat_dispersion_real
_atom_type_scat_dispersion_imag
_atom_type_scat_source
C C 0.0033 0.0016 'International Tables Vol C Tables 4.2.6.8 and 6.1.1.4'
H H 0.0000 0.0000 'International Tables Vol C Tables 4.2.6.8 and 6.1.1.4'
N N 0.0061 0.0033 'International Tables Vol C Tables 4.2.6.8 and 6.1.1.4'
O O 0.0106 0.0060 'International Tables Vol C Tables 4.2.6.8 and 6.1.1.4'
Cu Cu 0.3201 1.2651 'International Tables Vol C Tables 4.2.6.8 and 6.1.1.4'
Cl Cl 0.1484 0.1585 'International Tables Vol C Tables 4.2.6.8 and 6.1.1.4'

loop_
_geom_angle_atom_site_label_1
_geom_angle_atom_site_label_2
_geom_angle_atom_site_label_3
_geom_angle
_geom_angle_site_symmetry_1
_geom_angle_site_symmetry_3
C12 O2 Cu1 127.8(4) . 3_757
C12 C13 H13A 109.5 . .
C12 C13 H13B 109.5 . .
H13A C13 H13B 109.5 . .
C12 C13 H13C 109.5 . .
H13A C13 H13C 109.5 . .
H13B C13 H13C 109.5 . .
O2 C12 C11 125.1(6) . .
O2 C12 C13 115.0(6) . .
C11 C12 C13 119.8(6) . .
C12 C11 C10 126.7(5) . .
C12 C11 H11 116.7 . .
C10 C11 H11 116.7 . .
N2 C10 C11 121.9(5) . .
N2 C10 C9 121.2(5) . .
C11 C10 C9 116.9(5) . .
C10 N2 C7 117.2(5) . .
C10 N2 Cu1 125.3(4) . 3_757
C7 N2 Cu1 117.5(3) . 3_757
C19 C24 C23 119.4(5) . .
C19 C24 H24 120.3 . .
C23 C24 H24 120.3 . .
O3 Cu1 O2 168.8(3) . 3_757
O3 Cu1 N2 87.75(19) . 3_757
O2 Cu1 N2 92.70(17) 3_757 3_757
O3 Cu1 N1 91.44(19) . .
O2 Cu1 N1 89.05(17) 3_757 .
N2 Cu1 N1 175.00(18) 3_757 .
C1 O1 C2 103.2(4) . .
C8 C3 C4 119.1(5) . .
C8 C3 C2 121.7(5) . .
C4 C3 C2 119.2(5) . .
N3 C1 O1 112.4(5) . .
N3 C1 C23 127.3(5) . .
O1 C1 C23 120.2(4) . .
N4 C2 O1 111.0(5) . .
N4 C2 C3 129.3(5) . .
O1 C2 C3 119.7(4) . .
C2 N4 N3 107.3(4) . .
C1 N3 N4 106.0(5) . .
C7 C6 C5 121.1(6) . .
C7 C6 H6 119.4 . .
C5 C6 H6 119.4 . .
C15 O3 Cu1 129.9(5) . .
C7 C8 C3 120.6(5) . .
C7 C8 H8 119.7 . .
C3 C8 H8 119.7 . .
C17 N1 C19 118.2(5) . .
C17 N1 Cu1 124.7(4) . .
C19 N1 Cu1 117.1(3) . .
C22 C23 C24 121.7(5) . .
C22 C23 C1 118.3(5) . .
C24 C23 C1 120.0(4) . .
C23 C22 C21 118.5(5) . .
C23 C22 H22 120.8 . .
C21 C22 H22 120.8 . .
C5 C4 C3 119.2(5) . .
C5 C4 H4 120.4 . .
C3 C4 H4 120.4 . .
C8 C7 C6 119.6(5) . .
C8 C7 N2 119.5(4) . .
C6 C7 N2 120.7(5) . .
C20 C19 C24 118.9(5) . .
C20 C19 N1 120.4(5) . .
C24 C19 N1 120.6(5) . .
C6 C5 C4 120.3(5) . .
C6 C5 H5 119.9 . .
C4 C5 H5 119.9 . .
N1 C17 C16 122.7(5) . .
N1 C17 C18 121.9(6) . .
C16 C17 C18 115.3(6) . .
C21 C20 C19 121.5(6) . .
C21 C20 H20 119.2 . .
C19 C20 H20 119.2 . .
C10 C9 H9A 109.5 . .
C10 C9 H9B 109.5 . .
H9A C9 H9B 109.5 . .
C10 C9 H9C 109.5 . .
H9A C9 H9C 109.5 . .
H9B C9 H9C 109.5 . .
O3 C15 C16 124.4(6) . .
O3 C15 C14 113.2(6) . .
C16 C15 C14 122.4(6) . .
C20 C21 C22 120.0(5) . .
C20 C21 H21 120.0 . .
C22 C21 H21 120.0 . .
C15 C16 C17 126.8(6) . .
C15 C16 H16 116.6 . .
C17 C16 H16 116.6 . .
C15 C14 H14A 109.5 . .
C15 C14 H14B 109.5 . .
H14A C14 H14B 109.5 . .
C15 C14 H14C 109.5 . .
H14A C14 H14C 109.5 . .
H14B C14 H14C 109.5 . .
C17 C18 H18A 109.5 . .
C17 C18 H18B 109.5 . .
H18A C18 H18B 109.5 . .
C17 C18 H18C 109.5 . .
H18A C18 H18C 109.5 . .
H18B C18 H18C 109.5 . .
Cl3 C1A Cl1 115.9(8) . .
Cl3 C1A Cl2 111.4(8) . .
Cl1 C1A Cl2 112.5(8) . .
Cl3 C1A H1A 105.3 . .
Cl1 C1A H1A 105.3 . .
Cl2 C1A H1A 105.3 . .

loop_
_geom_bond_atom_site_label_1
_geom_bond_atom_site_label_2
_geom_bond_distance
_geom_bond_site_symmetry_2
O2 C12 1.297(7) .
O2 Cu1 1.890(4) 3_757
C13 C12 1.485(9) .
C13 H13A 0.9600 .
C13 H13B 0.9600 .
C13 H13C 0.9600 .
C12 C11 1.350(9) .
C11 C10 1.440(8) .
C11 H11 0.9300 .
C10 N2 1.320(7) .
C10 C9 1.476(9) .
N2 C7 1.448(6) .
N2 Cu1 1.990(5) 3_757
Cl2 C1A 1.716(14) .
Cl1 C1A 1.714(12) .
C24 C19 1.388(8) .
C24 C23 1.398(7) .
C24 H24 0.9300 .
Cu1 O3 1.881(5) .
Cu1 O2 1.890(4) 3_757
Cu1 N2 1.990(5) 3_757
Cu1 N1 2.002(5) .
O1 C1 1.358(6) .
O1 C2 1.365(6) .
C3 C8 1.403(7) .
C3 C4 1.407(7) .
C3 C2 1.435(8) .
C1 N3 1.284(7) .
C1 C23 1.476(8) .
C2 N4 1.289(7) .
N4 N3 1.396(8) .
C6 C7 1.376(8) .
C6 C5 1.376(8) .
C6 H6 0.9300 .
O3 C15 1.278(8) .
C8 C7 1.371(8) .
C8 H8 0.9300 .
N1 C17 1.313(7) .
N1 C19 1.425(7) .
C23 C22 1.363(7) .
C22 C21 1.409(9) .
C22 H22 0.9300 .
C4 C5 1.385(8) .
C4 H4 0.9300 .
C19 C20 1.382(7) .
C5 H5 0.9300 .
C17 C16 1.425(9) .
C17 C18 1.479(9) .
Cl3 C1A 1.643(14) .
C20 C21 1.368(8) .
C20 H20 0.9300 .
C9 H9A 0.9600 .
C9 H9B 0.9600 .
C9 H9C 0.9600 .
C15 C16 1.334(10) .
C15 C14 1.506(8) .
C21 H21 0.9300 .
C16 H16 0.9300 .
C14 H14A 0.9600 .
C14 H14B 0.9600 .
C14 H14C 0.9600 .
C18 H18A 0.9600 .
C18 H18B 0.9600 .
C18 H18C 0.9600 .
C1A H1A 0.9800 .

loop_
_geom_torsion_atom_site_label_1
_geom_torsion_atom_site_label_2
_geom_torsion_atom_site_label_3
_geom_torsion_atom_site_label_4
_geom_torsion
_geom_torsion_site_symmetry_1
_geom_torsion_site_symmetry_4
Cu1 O2 C12 C11 2.1(11) 3_757 .
Cu1 O2 C12 C13 -179.1(6) 3_757 .
O2 C12 C11 C10 -6.2(12) . .
C13 C12 C11 C10 175.0(7) . .
C12 C11 C10 N2 2.3(11) . .
C12 C11 C10 C9 -178.1(8) . .
C11 C10 N2 C7 -176.1(5) . .
C9 C10 N2 C7 4.2(9) . .
C11 C10 N2 Cu1 4.9(8) . 3_757
C9 C10 N2 Cu1 -174.7(5) . 3_757
C2 O1 C1 N3 0.7(6) . .
C2 O1 C1 C23 -177.1(5) . .
C1 O1 C2 N4 -1.1(6) . .
C1 O1 C2 C3 180.0(4) . .
C8 C3 C2 N4 -174.9(5) . .
C4 C3 C2 N4 4.3(8) . .
C8 C3 C2 O1 3.7(7) . .
C4 C3 C2 O1 -177.1(5) . .
O1 C2 N4 N3 1.2(6) . .
C3 C2 N4 N3 179.9(5) . .
O1 C1 N3 N4 0.0(6) . .
C23 C1 N3 N4 177.6(5) . .
C2 N4 N3 C1 -0.7(6) . .
O2 Cu1 O3 C15 91.6(12) 3_757 .
N2 Cu1 O3 C15 -175.9(8) 3_757 .
N1 Cu1 O3 C15 -0.8(8) . .
C4 C3 C8 C7 1.8(8) . .
C2 C3 C8 C7 -179.1(5) . .
O3 Cu1 N1 C17 0.6(5) . .
O2 Cu1 N1 C17 -168.2(5) 3_757 .
N2 Cu1 N1 C17 81(2) 3_757 .
O3 Cu1 N1 C19 -178.2(4) . .
O2 Cu1 N1 C19 12.9(4) 3_757 .
N2 Cu1 N1 C19 -98(2) 3_757 .
C19 C24 C23 C22 -0.8(8) . .
C19 C24 C23 C1 -180.0(5) . .
N3 C1 C23 C22 1.5(9) . .
O1 C1 C23 C22 179.0(5) . .
N3 C1 C23 C24 -179.2(6) . .
O1 C1 C23 C24 -1.8(7) . .
C24 C23 C22 C21 1.8(9) . .
C1 C23 C22 C21 -179.0(5) . .
C8 C3 C4 C5 -0.6(8) . .
C2 C3 C4 C5 -179.8(5) . .
C3 C8 C7 C6 -1.2(8) . .
C3 C8 C7 N2 174.1(5) . .
C5 C6 C7 C8 -0.5(8) . .
C5 C6 C7 N2 -175.8(5) . .
C10 N2 C7 C8 89.2(6) . .
Cu1 N2 C7 C8 -91.8(5) 3_757 .
C10 N2 C7 C6 -95.6(7) . .
Cu1 N2 C7 C6 83.5(5) 3_757 .
C23 C24 C19 C20 -0.7(8) . .
C23 C24 C19 N1 -176.4(5) . .
C17 N1 C19 C20 90.9(7) . .
Cu1 N1 C19 C20 -90.2(6) . .
C17 N1 C19 C24 -93.5(7) . .
Cu1 N1 C19 C24 85.4(5) . .
C7 C6 C5 C4 1.7(9) . .
C3 C4 C5 C6 -1.1(9) . .
C19 N1 C17 C16 179.7(6) . .
Cu1 N1 C17 C16 0.9(9) . .
C19 N1 C17 C18 1.2(9) . .
Cu1 N1 C17 C18 -177.6(6) . .
C24 C19 C20 C21 1.2(9) . .
N1 C19 C20 C21 176.8(6) . .
Cu1 O3 C15 C16 -0.6(13) . .
Cu1 O3 C15 C14 177.9(6) . .
C19 C20 C21 C22 -0.2(10) . .
C23 C22 C21 C20 -1.3(10) . .
O3 C15 C16 C17 2.7(13) . .
C14 C15 C16 C17 -175.7(7) . .
N1 C17 C16 C15 -2.8(12) . .
C18 C17 C16 C15 175.8(8) . .
